data_1539649
loop_
_publ_author_name
'Dahmen, T.'
'Schmidt, G.'
'Glaum, R.'
'Gruehn, R.'

_publ_section_title
;
 Zur Darstellung und Kristallstruktur von Cr S O4 (H2 O)3
;
_journal_name_full 'Zeitschrift fuer Anorganische und Allgemeine Chemie'
_journal_page_first 141
_journal_page_last 148
_journal_volume 586
_journal_year 1990
_chemical_formula_sum 'Cr H6 O7 S'
_chemical_name_systematic 'Cr (S O4) (H2 O)3'
_space_group_IT_number 9
_symmetry_space_group_name_Hall 'C -2yc'
_symmetry_space_group_name_H-M 'C 1 c 1'
_cell_angle_alpha 90
_cell_angle_beta 96.73
_cell_angle_gamma 90
_cell_formula_units_Z 4
_cell_length_a 5.7056
_cell_length_b 13.211
_cell_length_c 7.485
_cell_volume 560.307
_citation_journal_id_ASTM ZAACAB
_cod_data_source_file Dahmen_ZAACAB_1990_1231.cif
_cod_data_source_block H6Cr1O7S1
_cod_original_cell_volume 560.3068
_cod_original_formula_sum 'H6 Cr1 O7 S1'
_cod_database_code 1539649

loop_
_symmetry_equiv_pos_as_xyz
x,y,z
x,-y,z+1/2
x+1/2,y+1/2,z
x+1/2,-y+1/2,z+1/2

loop_
_atom_site_label
_atom_site_type_symbol
_atom_site_fract_x
_atom_site_fract_y
_atom_site_fract_z
_atom_site_occupancy
_atom_site_U_iso_or_equiv
H5 H+1 0.66 0.907 0.686 1 0.0
O2 O-2 0.1647 0.8374 0.7509 1 0.0
O5 O-2 0.8398 0.1281 0.7398 1 0.0
Cr1 Cr+2 0 0.1357 0 1 0.0
H4 H+1 0.4 0.808 0.47 1 0.0
H2 H+1 0.73 0.803 0.24 1 0.0
O7 O-2 0.1882 0.5878 0.0827 1 0.0
S1 S+6 0.2688 0.8863 0.9194 1 0.0
O4 O-2 0.3312 0.804 0.0498 1 0.0
O3 O-2 0.0986 0.9549 0.9884 1 0.0
O1 O-2 0.4807 0.9421 0.8837 1 0.0
H1 H+1 0.95 0.892 0.18 1 0.0
H6 H+1 0.63 0.966 0.521 1 0.0
H3 H+1 0.296 0.801 0.29 1 0.0
O6 O-2 0.2923 0.1955 0.9068 1 0.0
